data_2231450
loop_
_publ_author_name
'Jagadeesan, G.'
'Suresh, G.'
'Nandakumar, B.'
'Perumal, P. T.'
'Aravindhan, S.'

_publ_section_title
;
 Diethyl
 [benzylamino(1,3-diphenyl-1<i>H</i>-pyrazol-4-yl)methyl]phosphonate
;
_journal_coeditor_code CI5195
_journal_issue 9
_journal_name_full 'Acta Crystallographica Section E'
_journal_page_first o2376
_journal_paper_doi 10.1107/S1600536811032776
_journal_volume 67
_journal_year 2011
_chemical_formula_iupac 'C27 H30 N3 O3 P'
_chemical_formula_moiety 'C27 H30 N3 O3 P'
_chemical_formula_sum 'C27 H30 N3 O3 P'
_chemical_formula_weight 475.51
_chemical_name_systematic
;
Diethyl [benzylamino(1,3-diphenyl-1<i>H</i>-pyrazol-4-
yl)methyl]phosphonate
;
_space_group_IT_number 14
_symmetry_cell_setting monoclinic
_symmetry_space_group_name_Hall '-P 2ybc'
_symmetry_space_group_name_H-M 'P 1 21/c 1'
_atom_sites_solution_hydrogens geom
_atom_sites_solution_primary direct
_atom_sites_solution_secondary difmap
_audit_creation_method SHELXL-97
_cell_angle_alpha 90.00
_cell_angle_beta 101.233(2)
_cell_angle_gamma 90.00
_cell_formula_units_Z 4
_cell_length_a 10.9534(4)
_cell_length_b 9.3777(3)
_cell_length_c 25.0690(8)
_cell_measurement_reflns_used 8725
_cell_measurement_temperature 293(2)
_cell_measurement_theta_max 29.0897
_cell_measurement_theta_min 2.7582
_cell_volume 2525.70(15)
_computing_cell_refinement '<i>CrysAlis PRO</i> (Oxford Diffraction, 2009)'
_computing_data_collection '<i>CrysAlis PRO</i> (Oxford Diffraction, 2009)'
_computing_data_reduction '<i>CrysAlis PRO</i> (Oxford Diffraction, 2009)'
_computing_molecular_graphics '<i>ORTEP-3</i> (Farrugia, 1997)'
_computing_publication_material '<i>PLATON</i> (Spek, 2009)'
_computing_structure_refinement '<i>SHELXL97</i> (Sheldrick, 2008)'
_computing_structure_solution '<i>SHELXS97</i> (Sheldrick, 2008)'
_diffrn_ambient_temperature 293(2)
_diffrn_detector_area_resol_mean 15.9948
_diffrn_measured_fraction_theta_full 0.991
_diffrn_measured_fraction_theta_max 0.991
_diffrn_measurement_device_type 'Oxford Diffraction Xcalibur-S'
_diffrn_measurement_method '\w '
_diffrn_radiation_monochromator graphite
_diffrn_radiation_source 'fine-focus sealed tube'
_diffrn_radiation_type MoK\a
_diffrn_radiation_wavelength 0.71073
_diffrn_reflns_av_R_equivalents 0.0314
_diffrn_reflns_av_sigmaI/netI 0.0327
_diffrn_reflns_limit_h_max 14
_diffrn_reflns_limit_h_min -13
_diffrn_reflns_limit_k_max 12
_diffrn_reflns_limit_k_min -12
_diffrn_reflns_limit_l_max 31
_diffrn_reflns_limit_l_min -33
_diffrn_reflns_number 28506
_diffrn_reflns_theta_full 28.40
_diffrn_reflns_theta_max 28.40
_diffrn_reflns_theta_min 2.26
_diffrn_standards_number 0
_exptl_absorpt_coefficient_mu 0.142
_exptl_absorpt_correction_T_max 0.9902
_exptl_absorpt_correction_T_min 0.9797
_exptl_absorpt_correction_type multi-scan
_exptl_absorpt_process_details '(<i>CrysAlis PRO</i>; Oxford Diffraction, 2009)'
_exptl_crystal_colour colourless
_exptl_crystal_density_diffrn 1.251
_exptl_crystal_density_method 'not measured'
_exptl_crystal_description Block
_exptl_crystal_F_000 1008
_exptl_crystal_size_max 0.2
_exptl_crystal_size_mid 0.2
_exptl_crystal_size_min 0.2
_refine_diff_density_max 0.325
_refine_diff_density_min -0.312
_refine_ls_extinction_method none
_refine_ls_goodness_of_fit_ref 1.030
_refine_ls_hydrogen_treatment mixed
_refine_ls_matrix_type full
_refine_ls_number_parameters 403
_refine_ls_number_reflns 6292
_refine_ls_number_restraints 0
_refine_ls_restrained_S_all 1.030
_refine_ls_R_factor_all 0.0789
_refine_ls_R_factor_gt 0.0452
_refine_ls_shift/su_max 0.001
_refine_ls_shift/su_mean <0.001
_refine_ls_structure_factor_coef Fsqd
_refine_ls_weighting_details 'calc w=1/[\s^2^(Fo^2^)+(0.0515P)^2^+0.7236P] where P=(Fo^2^+2Fc^2^)/3'
_refine_ls_weighting_scheme calc
_refine_ls_wR_factor_gt 0.1039
_refine_ls_wR_factor_ref 0.1242
_reflns_number_gt 4220
_reflns_number_total 6292
_reflns_threshold_expression I>2\s(I)
_cod_data_source_file ci5195.cif
_cod_data_source_block I
_cod_original_sg_symbol_H-M 'P 21/c'
_cod_database_code 2231450
_cod_database_fobs_code 2231450

loop_
_symmetry_equiv_pos_as_xyz
'x, y, z'
'-x, y+1/2, -z+1/2'
'-x, -y, -z'
'x, -y-1/2, z-1/2'

loop_
_atom_site_type_symbol
_atom_site_label
_atom_site_fract_x
_atom_site_fract_y
_atom_site_fract_z
_atom_site_U_iso_or_equiv
_atom_site_adp_type
_atom_site_calc_flag
_atom_site_refinement_flags
_atom_site_occupancy
_atom_site_symmetry_multiplicity
H H8B 0.4103(19) 0.338(2) 0.1155(8) 0.066(6) Uiso d . 1 1
H H8A 0.549(2) 0.373(2) 0.1466(8) 0.061(6) Uiso d . 1 1
H H7 0.4879(18) 0.455(2) 0.0558(9) 0.057(6) Uiso d . 1 1
H H17 0.892(3) 0.223(3) -0.0967(12) 0.098(9) Uiso d . 1 1
H H4 0.6887(17) 0.4658(19) 0.0136(8) 0.046(5) Uiso d . 1 1
H H29B 0.375(2) 0.800(3) 0.1338(10) 0.080(7) Uiso d . 1 1
H H22 0.768(2) 0.755(2) 0.1823(9) 0.073(7) Uiso d . 1 1
H H29A 0.497(2) 0.891(2) 0.1420(9) 0.069(7) Uiso d . 1 1
H H19 1.200(3) 0.240(3) 0.0216(10) 0.095(9) Uiso d . 1 1
H H20 1.085(2) 0.343(3) 0.0812(10) 0.078(7) Uiso d . 1 1
H H14 0.572(2) 0.522(3) 0.2261(10) 0.085(8) Uiso d . 1 1
H H16 0.779(2) 0.327(3) -0.0394(9) 0.077(7) Uiso d . 1 1
H H10 0.244(2) 0.501(3) 0.1297(10) 0.071(7) Uiso d . 1 1
H H11 0.156(3) 0.632(3) 0.1919(11) 0.103(10) Uiso d . 1 1
H H26 0.930(2) 0.371(3) 0.2181(9) 0.079(7) Uiso d . 1 1
H H18 1.105(3) 0.180(3) -0.0676(11) 0.096(8) Uiso d . 1 1
H H6 0.5905(15) 0.6388(17) 0.1330(7) 0.036(4) Uiso d . 1 1
H H30A 0.321(3) 1.032(3) 0.1460(13) 0.110(10) Uiso d . 1 1
H H30B 0.252(3) 0.988(3) 0.0857(12) 0.111(10) Uiso d . 1 1
H H27B 0.715(2) 1.005(3) 0.0291(10) 0.087(8) Uiso d . 1 1
H H27A 0.584(3) 1.038(3) 0.0488(11) 0.102(9) Uiso d . 1 1
H H13 0.494(3) 0.653(3) 0.2873(13) 0.113(11) Uiso d . 1 1
H H30C 0.379(4) 1.079(5) 0.0955(17) 0.168(18) Uiso d . 1 1
H H12 0.282(3) 0.710(4) 0.2731(15) 0.146(13) Uiso d . 1 1
P P 0.55474(4) 0.75862(4) 0.054083(18) 0.03871(13) Uani d . 1 1
O O1 0.66355(11) 0.86067(11) 0.08051(5) 0.0448(3) Uani d . 1 1
N N7 0.47930(14) 0.50807(15) 0.08404(6) 0.0428(3) Uani d . 1 1
N N3 0.85342(13) 0.41796(14) 0.06060(6) 0.0420(3) Uani d . 1 1
O O3 0.43152(11) 0.82882(13) 0.06482(5) 0.0491(3) Uani d . 1 1
N N2 0.90518(14) 0.44221(15) 0.11333(6) 0.0451(4) Uani d . 1 1
O O2 0.54283(13) 0.73175(13) -0.00419(5) 0.0526(3) Uani d . 1 1
C C6 0.58773(16) 0.60281(16) 0.09730(7) 0.0376(4) Uani d . 1 1
C C5 0.71061(16) 0.53605(16) 0.09294(7) 0.0392(4) Uani d . 1 1
C C1 0.81900(16) 0.51432(17) 0.13319(7) 0.0427(4) Uani d . 1 1
C C4 0.73742(17) 0.47270(17) 0.04735(8) 0.0426(4) Uani d . 1 1
C C15 0.92211(17) 0.34705(17) 0.02579(7) 0.0436(4) Uani d . 1 1
C C21 0.84419(17) 0.5557(2) 0.19091(8) 0.0478(4) Uani d . 1 1
C C8 0.4667(2) 0.41576(19) 0.12999(9) 0.0541(5) Uani d . 1 1
C C9 0.4121(2) 0.49577(19) 0.17170(8) 0.0512(5) Uani d . 1 1
C C20 1.0464(2) 0.3187(2) 0.04401(10) 0.0602(5) Uani d . 1 1
C C29 0.4167(2) 0.8764(2) 0.11825(10) 0.0604(5) Uani d . 1 1
C C27 0.6709(2) 1.0066(2) 0.06104(10) 0.0580(5) Uani d . 1 1
C C26 0.9060(2) 0.4626(3) 0.23015(9) 0.0628(6) Uani d . 1 1
C C16 0.8658(2) 0.3111(3) -0.02600(9) 0.0652(6) Uani d . 1 1
C C14 0.4848(3) 0.5419(3) 0.21966(9) 0.0682(6) Uani d . 1 1
C C23 0.8325(3) 0.7229(3) 0.26239(12) 0.0854(8) Uani d . 1 1
H H23 0.8065 0.8106 0.2734 0.102 Uiso calc R 1 1
C C22 0.8087(2) 0.6875(3) 0.20769(10) 0.0657(6) Uani d . 1 1
C C10 0.2871(3) 0.5309(3) 0.16212(11) 0.0697(6) Uani d . 1 1
C C18 1.0589(2) 0.2218(3) -0.04303(12) 0.0723(7) Uani d . 1 1
C C17 0.9346(2) 0.2490(3) -0.06048(11) 0.0760(7) Uani d . 1 1
C C12 0.3125(4) 0.6572(4) 0.24570(13) 0.0964(10) Uani d . 1 1
C C11 0.2376(3) 0.6101(3) 0.19938(15) 0.0875(9) Uani d . 1 1
C C24 0.8937(3) 0.6297(4) 0.30026(11) 0.0899(9) Uani d . 1 1
H H24 0.9102 0.6545 0.3369 0.108 Uiso calc R 1 1
C C19 1.1140(2) 0.2559(3) 0.00886(12) 0.0724(7) Uani d . 1 1
C C28 0.7401(3) 1.0934(3) 0.10496(12) 0.1023(10) Uani d . 1 1
H H28C 0.7453 1.1896 0.0925 0.153 Uiso calc R 1 1
H H28B 0.8225 1.0552 0.1161 0.153 Uiso calc R 1 1
H H28A 0.6982 1.0925 0.1352 0.153 Uiso calc R 1 1
C C30 0.3365(3) 1.0064(3) 0.11075(16) 0.0873(9) Uani d . 1 1
C C13 0.4355(4) 0.6236(3) 0.25610(12) 0.0949(9) Uani d . 1 1
C C25 0.9306(3) 0.5004(4) 0.28426(10) 0.0862(8) Uani d . 1 1
H H25 0.9726 0.4372 0.3101 0.103 Uiso calc R 1 1

loop_
_atom_site_aniso_label
_atom_site_aniso_U_11
_atom_site_aniso_U_22
_atom_site_aniso_U_33
_atom_site_aniso_U_12
_atom_site_aniso_U_13
_atom_site_aniso_U_23
P 0.0444(3) 0.0310(2) 0.0393(2) 0.00695(17) 0.00468(18) -0.00017(16)
O1 0.0494(7) 0.0322(5) 0.0508(7) 0.0011(5) 0.0044(6) 0.0044(5)
N7 0.0512(9) 0.0361(7) 0.0410(8) -0.0005(6) 0.0088(7) -0.0030(6)
N3 0.0411(8) 0.0384(7) 0.0450(8) 0.0053(6) 0.0044(6) 0.0006(6)
O3 0.0474(8) 0.0431(6) 0.0550(8) 0.0123(5) 0.0056(6) -0.0009(5)
N2 0.0442(9) 0.0438(8) 0.0440(9) 0.0033(6) 0.0004(7) 0.0002(6)
O2 0.0710(9) 0.0441(7) 0.0408(7) 0.0096(6) 0.0065(6) -0.0016(5)
C6 0.0439(10) 0.0321(7) 0.0357(9) 0.0042(6) 0.0048(7) -0.0011(6)
C5 0.0424(10) 0.0317(7) 0.0418(9) 0.0036(6) 0.0037(7) 0.0025(6)
C1 0.0443(10) 0.0348(8) 0.0469(10) -0.0003(7) 0.0040(8) -0.0002(7)
C4 0.0426(10) 0.0398(8) 0.0427(10) 0.0076(7) 0.0017(8) 0.0021(7)
C15 0.0429(10) 0.0368(8) 0.0523(11) 0.0032(7) 0.0121(8) 0.0028(7)
C21 0.0404(10) 0.0528(10) 0.0485(11) -0.0056(8) 0.0040(8) -0.0055(8)
C8 0.0726(15) 0.0342(9) 0.0572(12) -0.0024(9) 0.0168(11) 0.0030(8)
C9 0.0660(13) 0.0407(9) 0.0493(11) -0.0048(8) 0.0173(10) 0.0080(8)
C20 0.0493(13) 0.0622(12) 0.0670(15) 0.0113(10) 0.0058(11) 0.0011(10)
C29 0.0654(15) 0.0579(12) 0.0633(14) 0.0136(11) 0.0261(12) 0.0002(10)
C27 0.0689(15) 0.0381(9) 0.0672(14) -0.0022(9) 0.0138(12) 0.0137(9)
C26 0.0624(14) 0.0729(15) 0.0489(13) 0.0015(11) 0.0004(10) 0.0021(10)
C16 0.0445(13) 0.0882(16) 0.0628(14) 0.0068(11) 0.0101(10) -0.0175(12)
C14 0.0804(18) 0.0683(14) 0.0539(14) 0.0128(12) 0.0081(12) 0.0023(10)
C23 0.0794(18) 0.0889(18) 0.087(2) -0.0169(14) 0.0155(15) -0.0439(16)
C22 0.0662(15) 0.0578(12) 0.0681(15) -0.0067(11) 0.0014(11) -0.0192(11)
C10 0.0709(17) 0.0727(15) 0.0675(16) -0.0130(12) 0.0184(13) 0.0042(12)
C18 0.0666(16) 0.0752(15) 0.0825(18) 0.0156(12) 0.0326(14) -0.0035(12)
C17 0.0630(16) 0.0997(19) 0.0689(16) 0.0079(13) 0.0214(13) -0.0199(14)
C12 0.138(3) 0.095(2) 0.0654(19) 0.030(2) 0.044(2) 0.0089(15)
C11 0.079(2) 0.0930(19) 0.103(2) 0.0139(16) 0.0481(19) 0.0228(17)
C24 0.089(2) 0.128(3) 0.0521(15) -0.0296(18) 0.0126(14) -0.0301(16)
C19 0.0474(14) 0.0824(16) 0.0898(19) 0.0193(12) 0.0191(13) 0.0060(13)
C28 0.155(3) 0.0493(13) 0.099(2) -0.0336(16) 0.0141(19) -0.0041(13)
C30 0.085(2) 0.0713(17) 0.109(2) 0.0256(15) 0.028(2) -0.0209(16)
C13 0.130(3) 0.094(2) 0.0570(17) 0.0257(19) 0.0100(17) -0.0089(14)
C25 0.0901(19) 0.114(2) 0.0484(14) -0.0115(16) -0.0018(13) 0.0037(14)

loop_
_atom_type_symbol
_atom_type_description
_atom_type_scat_dispersion_real
_atom_type_scat_dispersion_imag
_atom_type_scat_source
C C 0.0033 0.0016 'International Tables Vol C Tables 4.2.6.8 and 6.1.1.4'
H H 0.0000 0.0000 'International Tables Vol C Tables 4.2.6.8 and 6.1.1.4'
N N 0.0061 0.0033 'International Tables Vol C Tables 4.2.6.8 and 6.1.1.4'
O O 0.0106 0.0060 'International Tables Vol C Tables 4.2.6.8 and 6.1.1.4'
P P 0.1023 0.0942 'International Tables Vol C Tables 4.2.6.8 and 6.1.1.4'

loop_
_geom_angle_atom_site_label_1
_geom_angle_atom_site_label_2
_geom_angle_atom_site_label_3
_geom_angle
O2 P O1 116.02(8)
O2 P O3 109.31(7)
O1 P O3 106.20(7)
O2 P C6 115.25(7)
O1 P C6 101.10(7)
O3 P C6 108.25(8)
C27 O1 P 121.11(13)
C6 N7 C8 111.99(15)
C6 N7 H7 108.4(13)
C8 N7 H7 109.5(13)
C4 N3 N2 111.81(14)
C4 N3 C15 127.68(15)
N2 N3 C15 120.46(14)
C29 O3 P 122.76(13)
C1 N2 N3 104.94(14)
N7 C6 C5 115.25(13)
N7 C6 P 107.10(11)
C5 C6 P 111.61(12)
N7 C6 H6 107.7(10)
C5 C6 H6 110.5(10)
P C6 H6 104.0(10)
C4 C5 C1 104.24(15)
C4 C5 C6 125.46(15)
C1 C5 C6 130.17(15)
N2 C1 C5 111.30(15)
N2 C1 C21 119.35(16)
C5 C1 C21 129.32(16)
N3 C4 C5 107.71(16)
N3 C4 H4 123.6(12)
C5 C4 H4 128.7(12)
C16 C15 C20 120.14(19)
C16 C15 N3 120.21(17)
C20 C15 N3 119.61(17)
C22 C21 C26 118.2(2)
C22 C21 C1 121.60(18)
C26 C21 C1 120.17(18)
N7 C8 C9 111.25(15)
N7 C8 H8B 107.3(12)
C9 C8 H8B 108.7(12)
N7 C8 H8A 110.5(12)
C9 C8 H8A 111.1(12)
H8B C8 H8A 107.8(17)
C14 C9 C10 117.5(2)
C14 C9 C8 121.6(2)
C10 C9 C8 120.8(2)
C15 C20 C19 119.1(2)
C15 C20 H20 119.4(14)
C19 C20 H20 121.5(14)
O3 C29 C30 107.7(2)
O3 C29 H29B 106.8(14)
C30 C29 H29B 109.8(15)
O3 C29 H29A 111.0(13)
C30 C29 H29A 113.8(14)
H29B C29 H29A 108(2)
C28 C27 O1 108.98(18)
C28 C27 H27B 110.2(14)
O1 C27 H27B 108.5(14)
C28 C27 H27A 113.5(17)
O1 C27 H27A 105.6(17)
H27B C27 H27A 110(2)
C25 C26 C21 120.7(2)
C25 C26 H26 121.6(14)
C21 C26 H26 117.7(14)
C15 C16 C17 119.9(2)
C15 C16 H16 122.0(14)
C17 C16 H16 118.1(14)
C9 C14 C13 121.2(3)
C9 C14 H14 118.3(15)
C13 C14 H14 120.3(15)
C24 C23 C22 120.5(3)
C24 C23 H23 119.8
C22 C23 H23 119.8
C23 C22 C21 120.3(2)
C23 C22 H22 118.7(14)
C21 C22 H22 121.0(14)
C9 C10 C11 121.0(3)
C9 C10 H10 114.4(16)
C11 C10 H10 124.5(16)
C19 C18 C17 119.3(2)
C19 C18 H18 121.5(16)
C17 C18 H18 119.2(16)
C18 C17 C16 120.5(3)
C18 C17 H17 121.1(17)
C16 C17 H17 118.3(17)
C11 C12 C13 120.0(3)
C11 C12 H12 123(2)
C13 C12 H12 117(2)
C12 C11 C10 120.0(3)
C12 C11 H11 120.9(19)
C10 C11 H11 119.0(19)
C25 C24 C23 119.9(2)
C25 C24 H24 120.1
C23 C24 H24 120.1
C18 C19 C20 121.0(2)
C18 C19 H19 120.9(16)
C20 C19 H19 118.1(16)
C27 C28 H28C 109.5
C27 C28 H28B 109.5
H28C C28 H28B 109.5
C27 C28 H28A 109.5
H28C C28 H28A 109.5
H28B C28 H28A 109.5
C29 C30 H30A 106.8(19)
C29 C30 H30B 112.3(17)
H30A C30 H30B 108(2)
C29 C30 H30C 109(3)
H30A C30 H30C 112(3)
H30B C30 H30C 109(3)
C12 C13 C14 120.2(3)
C12 C13 H13 125.0(19)
C14 C13 H13 115(2)
C24 C25 C26 120.4(3)
C24 C25 H25 119.8
C26 C25 H25 119.8

loop_
_geom_bond_atom_site_label_1
_geom_bond_atom_site_label_2
_geom_bond_distance
P O2 1.4629(13)
P O1 1.5708(12)
P O3 1.5713(13)
P C6 1.8129(16)
O1 C27 1.460(2)
N7 C6 1.468(2)
N7 C8 1.469(2)
N7 H7 0.89(2)
N3 C4 1.350(2)
N3 N2 1.352(2)
N3 C15 1.423(2)
O3 C29 1.451(2)
N2 C1 1.334(2)
C6 C5 1.508(2)
C6 H6 0.952(17)
C5 C4 1.370(2)
C5 C1 1.415(2)
C1 C21 1.472(3)
C4 H4 0.911(18)
C15 C16 1.367(3)
C15 C20 1.375(3)
C21 C22 1.385(3)
C21 C26 1.389(3)
C8 C9 1.502(3)
C8 H8B 0.98(2)
C8 H8A 1.00(2)
C9 C14 1.376(3)
C9 C10 1.384(3)
C20 C19 1.387(3)
C20 H20 0.97(2)
C29 C30 1.493(3)
C29 H29B 0.97(3)
C29 H29A 0.97(2)
C27 C28 1.458(3)
C27 H27B 1.02(3)
C27 H27A 0.98(3)
C26 C25 1.377(3)
C26 H26 0.97(3)
C16 C17 1.381(3)
C16 H16 0.96(2)
C14 C13 1.381(4)
C14 H14 0.95(3)
C23 C24 1.366(4)
C23 C22 1.385(3)
C23 H23 0.93
C22 H22 0.94(2)
C10 C11 1.384(4)
C10 H10 0.90(2)
C18 C19 1.361(4)
C18 C17 1.370(4)
C18 H18 0.95(3)
C17 H17 0.97(3)
C12 C11 1.359(5)
C12 C13 1.359(5)
C12 H12 0.96(4)
C11 H11 0.90(3)
C24 C25 1.363(4)
C24 H24 0.93
C19 H19 0.94(3)
C28 H28C 0.96
C28 H28B 0.96
C28 H28A 0.96
C30 H30A 0.96(3)
C30 H30B 1.03(3)
C30 H30C 0.94(5)
C13 H13 0.95(3)
C25 H25 0.93

loop_
_geom_hbond_atom_site_label_D
_geom_hbond_atom_site_label_H
_geom_hbond_atom_site_label_A
_geom_hbond_site_symmetry_A
_geom_hbond_distance_DH
_geom_hbond_distance_HA
_geom_hbond_distance_DA
_geom_hbond_angle_DHA
_geom_hbond_publ_flag
N7 H7 O2 3_665 0.89(2) 2.16(2) 2.9891(19) 155(2) yes

loop_
_cod_related_entry_id
_cod_related_entry_database
_cod_related_entry_code
1 ChemSpider 10462118
